data_1512612
loop_
_publ_author_name
'Constantine A. Stewart'
'Diane A. Dickie'
'Richard A. Kemp'

_publ_section_title
;
 Investigation of metal cyclam complexes as potential catalysts for the
 production of dimethyl carbonate
;
_journal_name_full
;
Inorganica Chimica Acta
;
_journal_page_first 268
_journal_page_last 276
_journal_paper_doi 10.1016/j.ica.2012.03.025
_journal_volume 392
_journal_year 2012
_chemical_formula_sum 'C13 H31 N5 O2'
_chemical_formula_weight 289.43
_space_group_IT_number 14
_symmetry_cell_setting monoclinic
_symmetry_space_group_name_Hall '-P 2ybc'
_symmetry_space_group_name_H-M 'P 1 21/c 1'
_atom_sites_solution_hydrogens geom
_atom_sites_solution_primary direct
_atom_sites_solution_secondary difmap
_cell_angle_alpha 90.00
_cell_angle_beta 103.233(4)
_cell_angle_gamma 90.00
_cell_formula_units_Z 4
_cell_length_a 9.0173(5)
_cell_length_b 8.9427(5)
_cell_length_c 21.7369(13)
_cell_measurement_reflns_used 4492
_cell_measurement_temperature 183(2)
_cell_measurement_theta_max 21.41
_cell_measurement_theta_min 2.47
_cell_volume 1706.30(17)
_computing_cell_refinement 'Bruker SAINT'
_computing_data_collection 'Bruker APEX2'
_computing_data_reduction 'Bruker SAINT'
_computing_molecular_graphics 'Bruker SHELXTL'
_computing_publication_material 'Bruker SHELXTL'
_computing_structure_refinement 'SHELXL-97 (Sheldrick, 2008)'
_computing_structure_solution 'SHELXS-97 (Sheldrick, 2008)'
_diffrn_ambient_temperature 183(2)
_diffrn_measured_fraction_theta_full 0.999
_diffrn_measured_fraction_theta_max 0.999
_diffrn_measurement_device_type 'Bruker APEX-II CCD'
_diffrn_measurement_method '\f and \w scans'
_diffrn_radiation_monochromator graphite
_diffrn_radiation_source 'fine-focus sealed tube'
_diffrn_radiation_type MoK\a
_diffrn_radiation_wavelength 0.71073
_diffrn_reflns_av_R_equivalents 0.0701
_diffrn_reflns_av_sigmaI/netI 0.0559
_diffrn_reflns_limit_h_max 10
_diffrn_reflns_limit_h_min -11
_diffrn_reflns_limit_k_max 11
_diffrn_reflns_limit_k_min -11
_diffrn_reflns_limit_l_max 27
_diffrn_reflns_limit_l_min -25
_diffrn_reflns_number 23335
_diffrn_reflns_theta_full 26.37
_diffrn_reflns_theta_max 26.37
_diffrn_reflns_theta_min 2.47
_exptl_absorpt_coefficient_mu 0.078
_exptl_absorpt_correction_T_max 0.9929
_exptl_absorpt_correction_T_min 0.9685
_exptl_absorpt_correction_type multi-scan
_exptl_absorpt_process_details 'Bruker, SADABS'
_exptl_crystal_colour colourless
_exptl_crystal_density_diffrn 1.127
_exptl_crystal_density_method 'not measured'
_exptl_crystal_description chip
_exptl_crystal_F_000 640
_exptl_crystal_size_max 0.41
_exptl_crystal_size_mid 0.14
_exptl_crystal_size_min 0.09
_refine_diff_density_max 0.357
_refine_diff_density_min -0.242
_refine_diff_density_rms 0.062
_refine_ls_extinction_method none
_refine_ls_goodness_of_fit_ref 1.036
_refine_ls_hydrogen_treatment mixed
_refine_ls_matrix_type full
_refine_ls_number_parameters 193
_refine_ls_number_reflns 3478
_refine_ls_number_restraints 0
_refine_ls_restrained_S_all 1.036
_refine_ls_R_factor_all 0.1216
_refine_ls_R_factor_gt 0.0667
_refine_ls_shift/su_max 0.000
_refine_ls_shift/su_mean 0.000
_refine_ls_structure_factor_coef Fsqd
_refine_ls_weighting_details 'calc w=1/[\s^2^(Fo^2^)+(0.1224P)^2^+0.1355P] where P=(Fo^2^+2Fc^2^)/3'
_refine_ls_weighting_scheme calc
_refine_ls_wR_factor_gt 0.1792
_refine_ls_wR_factor_ref 0.2176
_reflns_number_gt 1979
_reflns_number_total 3478
_reflns_threshold_expression >2sigma(I)
_cod_data_source_file ICA-2012-392-268-276-3.cif
_cod_data_source_block rkdd74_0m
_cod_depositor_comments
;
The following automatic conversions were performed:

'_symmetry_cell_setting' value 'Monoclinic' changed to 'monoclinic'
according to the built-in table from CIF Core dictionary named
'cif_core.dic' version 2.4.1 from 2010-06-29.

Automatic conversion script
Id: cif_fix_values 1891 2012-01-12 08:04:46Z andrius 

The following automatic conversions were performed:

data name '_iucr_refine_instruction_details' was replaced with
'_iucr_refine_instructions_details' as specified in the replacement
file 'data/replacement-values/replacement_tags.lst'.

Automatic conversion script
Id: cif_correct_tags 9268 2022-04-12 08:56:07Z antanas 
;
_cod_original_sg_symbol_H-M P2(1)/c
_cod_database_code 1512612

loop_
_symmetry_equiv_pos_as_xyz
'x, y, z'
'-x, y+1/2, -z+1/2'
'-x, -y, -z'
'x, -y-1/2, z-1/2'

loop_
_atom_site_label
_atom_site_type_symbol
_atom_site_fract_x
_atom_site_fract_y
_atom_site_fract_z
_atom_site_U_iso_or_equiv
_atom_site_adp_type
_atom_site_occupancy
_atom_site_symmetry_multiplicity
_atom_site_calc_flag
_atom_site_refinement_flags
N1 N 0.9473(2) 0.9106(2) 0.83133(10) 0.0432(5) Uani 1 1 d .
N2 N 0.7061(2) 1.0735(2) 0.88123(10) 0.0450(6) Uani 1 1 d .
N3 N 0.5445(3) 0.7930(3) 0.88698(11) 0.0498(6) Uani 1 1 d .
N4 N 0.8461(3) 0.6471(2) 0.89223(10) 0.0466(6) Uani 1 1 d .
N5 N 0.6972(3) 0.8975(4) 0.61112(15) 0.0894(10) Uani 1 1 d .
C1 C 1.0415(3) 1.0319(3) 0.86612(15) 0.0587(8) Uani 1 1 d .
H1A H 1.1200 1.0592 0.8428 0.070 Uiso 1 1 calc R
H1B H 1.0952 0.9929 0.9079 0.070 Uiso 1 1 calc R
C2 C 0.9563(3) 1.1729(3) 0.87641(16) 0.0636(8) Uani 1 1 d .
H2B H 1.0315 1.2482 0.8975 0.076 Uiso 1 1 calc R
H2C H 0.9051 1.2137 0.8346 0.076 Uiso 1 1 calc R
C3 C 0.8400(3) 1.1533(3) 0.91479(15) 0.0627(8) Uani 1 1 d .
H3B H 0.8864 1.0979 0.9539 0.075 Uiso 1 1 calc R
H3C H 0.8089 1.2529 0.9273 0.075 Uiso 1 1 calc R
C4 C 0.5913(3) 1.0528(3) 0.91968(13) 0.0588(8) Uani 1 1 d .
H4B H 0.5393 1.1490 0.9231 0.071 Uiso 1 1 calc R
H4C H 0.6425 1.0201 0.9628 0.071 Uiso 1 1 calc R
C5 C 0.4762(3) 0.9374(3) 0.88935(14) 0.0570(8) Uani 1 1 d .
H5A H 0.3959 0.9299 0.9136 0.068 Uiso 1 1 calc R
H5B H 0.4274 0.9698 0.8459 0.068 Uiso 1 1 calc R
C6 C 0.5562(4) 0.7032(3) 0.94469(14) 0.0655(8) Uani 1 1 d .
H6A H 0.4523 0.6769 0.9489 0.079 Uiso 1 1 calc R
H6B H 0.6043 0.7646 0.9818 0.079 Uiso 1 1 calc R
C7 C 0.6462(4) 0.5628(3) 0.94531(15) 0.0632(8) Uani 1 1 d .
H7A H 0.6040 0.5063 0.9061 0.076 Uiso 1 1 calc R
H7B H 0.6335 0.5004 0.9814 0.076 Uiso 1 1 calc R
C8 C 0.8149(3) 0.5876(3) 0.95046(13) 0.0581(8) Uani 1 1 d .
H8A H 0.8544 0.6582 0.9855 0.070 Uiso 1 1 calc R
H8B H 0.8695 0.4915 0.9608 0.070 Uiso 1 1 calc R
C9 C 1.0064(3) 0.6876(3) 0.89894(13) 0.0527(7) Uani 1 1 d .
H9A H 1.0698 0.5960 0.9053 0.063 Uiso 1 1 calc R
H9B H 1.0399 0.7522 0.9365 0.063 Uiso 1 1 calc R
C10 C 1.0282(3) 0.7684(3) 0.84144(14) 0.0551(7) Uani 1 1 d .
H10A H 1.1383 0.7869 0.8456 0.066 Uiso 1 1 calc R
H10B H 0.9922 0.7040 0.8040 0.066 Uiso 1 1 calc R
C11 C 0.9018(3) 0.9485(3) 0.76434(13) 0.0516(7) Uani 1 1 d .
H11A H 0.9854 0.9235 0.7435 0.062 Uiso 1 1 calc R
H11B H 0.8823 1.0574 0.7596 0.062 Uiso 1 1 calc R
C12 C 0.7587(3) 0.8632(3) 0.73256(12) 0.0472(7) Uani 1 1 d .
H12A H 0.7739 0.7555 0.7425 0.057 Uiso 1 1 calc R
H12B H 0.6723 0.8983 0.7498 0.057 Uiso 1 1 calc R
C13 C 0.7212(3) 0.8827(3) 0.66457(16) 0.0583(8) Uani 1 1 d .
O1S O 0.4101(2) 0.70258(19) 0.73805(8) 0.0565(6) Uani 1 1 d .
H1D H 0.3835 0.6722 0.7009 0.085 Uiso 1 1 d R
H1E H 0.3892 0.7972 0.7313 0.085 Uiso 1 1 d R
O2S O 0.6654(2) 0.50844(18) 0.77856(8) 0.0595(6) Uani 1 1 d .
H2D H 0.6050 0.5704 0.7716 0.089 Uiso 1 1 d R
H2E H 0.7177 0.5305 0.8186 0.089 Uiso 1 1 d R
H2A H 0.730(3) 0.983(3) 0.8740(10) 0.033(6) Uiso 1 1 d .
H4A H 0.788(3) 0.720(3) 0.8836(11) 0.037(7) Uiso 1 1 d .
H3A H 0.489(3) 0.736(3) 0.8582(13) 0.047(8) Uiso 1 1 d .

loop_
_atom_site_aniso_label
_atom_site_aniso_U_11
_atom_site_aniso_U_22
_atom_site_aniso_U_33
_atom_site_aniso_U_23
_atom_site_aniso_U_13
_atom_site_aniso_U_12
N1 0.0287(11) 0.0582(12) 0.0430(12) 0.0006(10) 0.0087(9) -0.0016(9)
N2 0.0466(13) 0.0416(12) 0.0459(13) -0.0035(10) 0.0089(10) 0.0068(10)
N3 0.0411(13) 0.0705(15) 0.0380(13) -0.0022(11) 0.0094(10) -0.0067(12)
N4 0.0492(14) 0.0420(11) 0.0458(14) 0.0026(10) 0.0047(10) 0.0040(11)
N5 0.0546(17) 0.153(3) 0.0562(19) 0.0148(18) 0.0041(14) 0.0060(18)
C1 0.0367(15) 0.0679(18) 0.071(2) 0.0017(15) 0.0118(14) -0.0110(13)
C2 0.0503(18) 0.0577(17) 0.078(2) -0.0100(15) 0.0043(16) -0.0151(14)
C3 0.064(2) 0.0579(16) 0.064(2) -0.0141(14) 0.0105(16) -0.0056(15)
C4 0.0637(19) 0.0697(17) 0.0471(17) -0.0037(13) 0.0214(14) 0.0178(15)
C5 0.0324(14) 0.085(2) 0.0541(17) 0.0108(15) 0.0115(13) 0.0012(14)
C6 0.066(2) 0.082(2) 0.0520(19) 0.0086(15) 0.0208(15) -0.0135(17)
C7 0.072(2) 0.0623(17) 0.0580(18) 0.0081(14) 0.0208(16) -0.0149(16)
C8 0.068(2) 0.0507(14) 0.0477(16) 0.0063(12) -0.0023(14) -0.0045(14)
C9 0.0347(15) 0.0611(16) 0.0571(18) 0.0016(13) -0.0006(13) 0.0081(12)
C10 0.0353(14) 0.0655(17) 0.067(2) -0.0026(14) 0.0176(13) 0.0077(13)
C11 0.0366(14) 0.0653(16) 0.0568(18) 0.0029(13) 0.0188(13) -0.0045(13)
C12 0.0364(14) 0.0604(15) 0.0456(16) 0.0022(12) 0.0105(12) -0.0010(12)
C13 0.0332(15) 0.083(2) 0.056(2) 0.0043(16) 0.0059(14) 0.0037(14)
O1S 0.0594(12) 0.0513(10) 0.0497(12) -0.0025(8) -0.0064(9) -0.0010(9)
O2S 0.0700(13) 0.0490(10) 0.0511(12) -0.0048(8) -0.0038(10) -0.0018(9)

loop_
_atom_type_symbol
_atom_type_description
_atom_type_scat_dispersion_real
_atom_type_scat_dispersion_imag
_atom_type_scat_source
C C 0.0033 0.0016 'International Tables Vol C Tables 4.2.6.8 and 6.1.1.4'
H H 0.0000 0.0000 'International Tables Vol C Tables 4.2.6.8 and 6.1.1.4'
N N 0.0061 0.0033 'International Tables Vol C Tables 4.2.6.8 and 6.1.1.4'
O O 0.0106 0.0060 'International Tables Vol C Tables 4.2.6.8 and 6.1.1.4'

loop_
_geom_angle_atom_site_label_1
_geom_angle_atom_site_label_2
_geom_angle_atom_site_label_3
_geom_angle
C10 N1 C11 111.7(2)
C10 N1 C1 110.7(2)
C11 N1 C1 109.8(2)
C3 N2 C4 112.7(2)
C5 N3 C6 114.0(2)
C8 N4 C9 112.7(2)
N1 C1 C2 115.7(2)
C3 C2 C1 115.3(2)
N2 C3 C2 112.8(2)
N2 C4 C5 109.8(2)
N3 C5 C4 112.0(2)
N3 C6 C7 113.5(2)
C6 C7 C8 114.3(2)
N4 C8 C7 112.3(2)
N4 C9 C10 110.6(2)
N1 C10 C9 113.0(2)
N1 C11 C12 110.6(2)
C13 C12 C11 112.2(2)
N5 C13 C12 177.5(3)

loop_
_geom_bond_atom_site_label_1
_geom_bond_atom_site_label_2
_geom_bond_distance
N1 C10 1.457(3)
N1 C11 1.460(3)
N1 C1 1.475(3)
N2 C3 1.447(4)
N2 C4 1.483(3)
N3 C5 1.437(4)
N3 C6 1.473(4)
N4 C8 1.458(4)
N4 C9 1.464(3)
N5 C13 1.140(4)
C1 C2 1.520(4)
C2 C3 1.493(4)
C4 C5 1.505(4)
C6 C7 1.493(4)
C7 C8 1.516(4)
C9 C10 1.495(4)
C11 C12 1.522(4)
C12 C13 1.449(4)

loop_
_geom_hbond_atom_site_label_D
_geom_hbond_atom_site_label_H
_geom_hbond_atom_site_label_A
_geom_hbond_distance_DH
_geom_hbond_distance_HA
_geom_hbond_distance_DA
_geom_hbond_angle_DHA
_geom_hbond_site_symmetry_A
O1S H1D N2 0.83 1.99 2.813(3) 168.9 2_646
O1S H1E O2S 0.87 1.95 2.822(2) 175.7 2_656
O2S H2D O1S 0.77 2.11 2.857(3) 166.5 .
O2S H2E N4 0.91 2.04 2.908(3) 159.8 .
N2 H2A N1 0.86(2) 2.44(2) 3.018(3) 125.4(19) .
N2 H2A N3 0.86(2) 2.45(2) 2.918(3) 115.0(19) .
N4 H4A N3 0.83(2) 2.31(2) 2.995(3) 140(2) .
N3 H3A O1S 0.87(3) 2.56(3) 3.287(3) 141(2) .

loop_
_geom_torsion_atom_site_label_1
_geom_torsion_atom_site_label_2
_geom_torsion_atom_site_label_3
_geom_torsion_atom_site_label_4
_geom_torsion
C10 N1 C1 C2 -161.9(2)
C11 N1 C1 C2 74.3(3)
N1 C1 C2 C3 62.0(4)
C4 N2 C3 C2 179.5(2)
C1 C2 C3 N2 -72.0(3)
C3 N2 C4 C5 -165.5(2)
C6 N3 C5 C4 86.0(3)
N2 C4 C5 N3 63.1(3)
C5 N3 C6 C7 -172.0(2)
N3 C6 C7 C8 68.5(3)
C9 N4 C8 C7 173.4(2)
C6 C7 C8 N4 -72.2(3)
C8 N4 C9 C10 -171.6(2)
C11 N1 C10 C9 -150.1(2)
C1 N1 C10 C9 87.3(3)
N4 C9 C10 N1 63.4(3)
C10 N1 C11 C12 79.7(3)
C1 N1 C11 C12 -157.1(2)
N1 C11 C12 C13 -172.4(2)
C11 C12 C13 N5 41(8)
